data_4027344
loop_
_publ_author_name
'Christian Br\"uckner'
'Junichi Ogikubo'
'Jason R. McCarthy'
'Joshua Akhigbe'
'Michael A. Hyland'
'Pedro Daddario'
'Jill L. Worlinsky'
'Matthias Zeller'
'James T. Engle'
'Christopher J. Ziegler'
'Matthew J. Ranaghan'
'Megan N. Sandberg'
'Robert R. Birge'

_publ_section_title
;
 meso-Arylporpholactones and their Reduction Products
;
_journal_name_full 'Journal of Organic Chemistry'
_journal_page_first 6480
_journal_page_last 6494
_journal_paper_doi 10.1021/jo300963m
_journal_volume 77
_journal_year 2012
_chemical_formula_sum 'C43 H28 N4 O2'
_chemical_formula_weight 632.69
_chemical_name_systematic
;
 ?
;
_space_group_IT_number 2
_symmetry_cell_setting triclinic
_symmetry_space_group_name_Hall '-P 1'
_symmetry_space_group_name_H-M 'P -1'
_atom_sites_solution_hydrogens geom
_atom_sites_solution_primary direct
_atom_sites_solution_secondary difmap
_audit_creation_method SHELXL-97
_cell_angle_alpha 94.1750(10)
_cell_angle_beta 100.4460(10)
_cell_angle_gamma 100.3440(10)
_cell_formula_units_Z 1
_cell_length_a 6.3491(4)
_cell_length_b 10.3930(6)
_cell_length_c 12.2632(7)
_cell_measurement_reflns_used 8174
_cell_measurement_temperature 100(2)
_cell_measurement_theta_max 30.50
_cell_measurement_theta_min 2.48
_cell_volume 778.20(8)
_computing_cell_refinement 'SAINT+ 6.45 (Bruker, 2003)'
_computing_data_collection 'SMART 5.630 (Bruker, 1997-2002)'
_computing_data_reduction 'SAINT+ 6.45'
_computing_molecular_graphics 'SHELXTL 6.14'
_computing_publication_material 'SHELXTL 6.14'
_computing_structure_refinement 'SHELXTL 6.14'
_computing_structure_solution 'SHELXTL 6.14 (Bruker, 2000-2003)'
_diffrn_ambient_temperature 100(2)
_diffrn_measured_fraction_theta_full 0.994
_diffrn_measured_fraction_theta_max 0.994
_diffrn_measurement_device_type 'CCD area detector'
_diffrn_measurement_method 'phi and omega scans'
_diffrn_radiation_monochromator graphite
_diffrn_radiation_source 'fine-focus sealed tube'
_diffrn_radiation_type MoK\a
_diffrn_radiation_wavelength 0.71073
_diffrn_reflns_av_R_equivalents 0.0187
_diffrn_reflns_av_sigmaI/netI 0.0255
_diffrn_reflns_limit_h_max 8
_diffrn_reflns_limit_h_min -8
_diffrn_reflns_limit_k_max 13
_diffrn_reflns_limit_k_min -13
_diffrn_reflns_limit_l_max 16
_diffrn_reflns_limit_l_min -16
_diffrn_reflns_number 7972
_diffrn_reflns_theta_full 28.28
_diffrn_reflns_theta_max 28.28
_diffrn_reflns_theta_min 1.70
_exptl_absorpt_coefficient_mu 0.084
_exptl_absorpt_correction_T_max 0.985
_exptl_absorpt_correction_T_min 0.907
_exptl_absorpt_correction_type multi-scan
_exptl_absorpt_process_details 'SADABS in SAINT+ (Bruker, 2003)'
_exptl_crystal_colour red
_exptl_crystal_density_diffrn 1.350
_exptl_crystal_description needle
_exptl_crystal_F_000 330
_exptl_crystal_size_max 0.46
_exptl_crystal_size_mid 0.40
_exptl_crystal_size_min 0.18
_refine_diff_density_max 0.323
_refine_diff_density_min -0.216
_refine_diff_density_rms 0.047
_refine_ls_extinction_method none
_refine_ls_goodness_of_fit_ref 1.157
_refine_ls_hydrogen_treatment constr
_refine_ls_matrix_type full
_refine_ls_number_parameters 238
_refine_ls_number_reflns 3842
_refine_ls_number_restraints 45
_refine_ls_restrained_S_all 1.161
_refine_ls_R_factor_all 0.0581
_refine_ls_R_factor_gt 0.0565
_refine_ls_shift/su_max 0.000
_refine_ls_shift/su_mean 0.000
_refine_ls_structure_factor_coef Fsqd
_refine_ls_weighting_details 'calc w=1/[\s^2^(Fo^2^)+(0.0583P)^2^+0.3388P] where P=(Fo^2^+2Fc^2^)/3'
_refine_ls_weighting_scheme calc
_refine_ls_wR_factor_gt 0.1378
_refine_ls_wR_factor_ref 0.1389
_reflns_number_gt 3692
_reflns_number_total 3842
_reflns_threshold_expression I>2\s(I)
_cod_data_source_file jo300963m_si_002.cif
_cod_data_source_block 06mz049m
_cod_database_code 4027344

loop_
_symmetry_equiv_pos_as_xyz
'x, y, z'
'-x, -y, -z'

loop_
_atom_site_label
_atom_site_type_symbol
_atom_site_fract_x
_atom_site_fract_y
_atom_site_fract_z
_atom_site_U_iso_or_equiv
_atom_site_adp_type
_atom_site_occupancy
_atom_site_symmetry_multiplicity
_atom_site_calc_flag
_atom_site_refinement_flags
_atom_site_disorder_assembly
_atom_site_disorder_group
N1 N 0.13524(19) -0.01311(11) -0.14408(10) 0.0242(2) Uani 1 1 d D A .
H1A H 0.0947 -0.0219 -0.0797 0.029 Uiso 0.734(4) 1 calc PR . .
C1 C 0.0263(2) -0.08156(13) -0.24436(11) 0.0249(3) Uani 1 1 d D . .
C2 C 0.1458(3) -0.0405(2) -0.32793(15) 0.0273(2) Uani 0.927(2) 1 d PD A 1
H2 H 0.1083 -0.0721 -0.4050 0.033 Uiso 0.927(2) 1 calc PR A 1
C3 C 0.3244(3) 0.0526(2) -0.27686(15) 0.0273(2) Uani 0.927(2) 1 d PD A 1
H3 H 0.4337 0.0971 -0.3120 0.033 Uiso 0.927(2) 1 calc PR A 1
C4 C 0.3166(2) 0.07095(13) -0.15996(11) 0.0244(3) Uani 1 1 d D . .
C5 C 0.4589(2) 0.16554(13) -0.07980(12) 0.0238(3) Uani 1 1 d D A .
N2 N 0.26280(18) 0.13565(11) 0.07701(10) 0.0237(2) Uani 1 1 d D A .
H2A H 0.1468 0.0768 0.0440 0.028 Uiso 0.266(4) 1 calc PR . .
C6 C 0.4327(2) 0.18886(13) 0.03054(11) 0.0245(3) Uani 1 1 d D . .
C7 C 0.5980(10) 0.2817(7) 0.1128(4) 0.0273(2) Uani 0.573(2) 1 d PDU A 2
H7 H 0.7334 0.3293 0.1015 0.033 Uiso 0.573(2) 1 calc PR A 2
C8 C 0.5164(11) 0.2857(6) 0.2096(5) 0.0273(2) Uani 0.573(2) 1 d PD A 2
H8 H 0.5818 0.3386 0.2780 0.033 Uiso 0.573(2) 1 calc PR A 2
C9 C 0.3077(2) 0.19146(13) 0.18510(11) 0.0248(3) Uani 1 1 d D . .
C10 C 0.1763(2) 0.16867(13) 0.26464(11) 0.0245(3) Uani 1 1 d D . .
O1 O 0.6222(7) 0.3646(4) 0.2750(3) 0.0364(9) Uani 0.268(3) 1 d PD A 3
C23A C 0.5270(18) 0.2843(13) 0.1965(8) 0.0273(2) Uani 0.268(3) 1 d PD A 3
O2 O 0.5831(12) 0.2775(9) 0.0973(6) 0.0273(2) Uani 0.268(3) 1 d PD A 3
O3 O 0.7859(11) 0.3126(7) 0.1347(6) 0.0364(9) Uani 0.157(3) 1 d PD A 4
C23B C 0.594(2) 0.2689(14) 0.1313(10) 0.0273(2) Uani 0.157(3) 1 d PD A 4
O4 O 0.4954(17) 0.2658(9) 0.2171(9) 0.0273(2) Uani 0.157(3) 1 d PD A 4
O5 O 0.132(2) -0.0502(16) -0.4213(11) 0.0364(9) Uani 0.073(2) 1 d PD A 5
C23C C 0.187(4) -0.025(3) -0.3193(13) 0.0273(2) Uani 0.073(2) 1 d PD A 5
O6 O 0.343(3) 0.064(2) -0.2572(12) 0.0273(2) Uani 0.073(2) 1 d PD A 5
C11 C 0.6418(2) 0.25217(13) -0.11627(11) 0.0245(3) Uani 1 1 d . . .
C12 C 0.6566(2) 0.38865(14) -0.10633(13) 0.0295(3) Uani 1 1 d . A .
H12 H 0.5510 0.4257 -0.0756 0.035 Uiso 1 1 calc R . .
C13 C 0.8240(3) 0.47025(15) -0.14091(14) 0.0344(3) Uani 1 1 d . . .
H13 H 0.8344 0.5629 -0.1324 0.041 Uiso 1 1 calc R A .
C14 C 0.9769(2) 0.41658(16) -0.18803(13) 0.0339(3) Uani 1 1 d . A .
H14 H 1.0905 0.4724 -0.2127 0.041 Uiso 1 1 calc R . .
C15 C 0.9628(2) 0.28219(16) -0.19875(13) 0.0329(3) Uani 1 1 d . . .
H15 H 1.0668 0.2454 -0.2311 0.040 Uiso 1 1 calc R A .
C16 C 0.7970(2) 0.20011(15) -0.16248(13) 0.0294(3) Uani 1 1 d . A .
H16 H 0.7898 0.1077 -0.1693 0.035 Uiso 1 1 calc R . .
C17 C 0.2555(2) 0.23947(14) 0.37955(12) 0.0284(3) Uani 1 1 d . . .
C18 C 0.4522(3) 0.22464(17) 0.44457(13) 0.0365(4) Uani 1 1 d . A .
H18 H 0.5361 0.1676 0.4167 0.044 Uiso 1 1 calc R . .
C19 C 0.5254(3) 0.29366(19) 0.55035(14) 0.0465(5) Uani 1 1 d . . .
H19 H 0.6611 0.2849 0.5937 0.056 Uiso 1 1 calc R A .
C20 C 0.4032(4) 0.37433(18) 0.59275(14) 0.0481(5) Uani 1 1 d . A .
H20 H 0.4539 0.4205 0.6652 0.058 Uiso 1 1 calc R . .
C21 C 0.2077(4) 0.38790(18) 0.52992(15) 0.0463(4) Uani 1 1 d . . .
H21 H 0.1224 0.4428 0.5596 0.056 Uiso 1 1 calc R A .
C22 C 0.1334(3) 0.32165(16) 0.42285(13) 0.0363(4) Uani 1 1 d . A .
H22 H -0.0008 0.3327 0.3795 0.044 Uiso 1 1 calc R . .

loop_
_atom_site_aniso_label
_atom_site_aniso_U_11
_atom_site_aniso_U_22
_atom_site_aniso_U_33
_atom_site_aniso_U_23
_atom_site_aniso_U_13
_atom_site_aniso_U_12
N1 0.0222(5) 0.0231(5) 0.0245(6) 0.0001(4) 0.0024(4) 0.0002(4)
C1 0.0241(6) 0.0241(6) 0.0242(6) -0.0007(5) 0.0025(5) 0.0023(5)
C2 0.0236(5) 0.0296(5) 0.0245(5) -0.0029(4) 0.0039(4) -0.0027(4)
C3 0.0236(5) 0.0296(5) 0.0245(5) -0.0029(4) 0.0039(4) -0.0027(4)
C4 0.0229(6) 0.0230(6) 0.0263(6) 0.0020(5) 0.0045(5) 0.0025(5)
C5 0.0194(6) 0.0221(6) 0.0284(7) 0.0015(5) 0.0037(5) 0.0018(5)
N2 0.0213(5) 0.0231(5) 0.0242(5) 0.0005(4) 0.0023(4) 0.0012(4)
C6 0.0211(6) 0.0226(6) 0.0275(7) 0.0008(5) 0.0028(5) 0.0011(5)
C7 0.0236(5) 0.0296(5) 0.0245(5) -0.0029(4) 0.0039(4) -0.0027(4)
C8 0.0236(5) 0.0296(5) 0.0245(5) -0.0029(4) 0.0039(4) -0.0027(4)
C9 0.0227(6) 0.0231(6) 0.0255(6) 0.0004(5) 0.0002(5) 0.0016(5)
C10 0.0229(6) 0.0236(6) 0.0236(6) -0.0021(5) 0.0006(5) 0.0013(5)
O1 0.0288(17) 0.0400(19) 0.0306(18) -0.0049(14) 0.0021(14) -0.0117(14)
C23A 0.0236(5) 0.0296(5) 0.0245(5) -0.0029(4) 0.0039(4) -0.0027(4)
O2 0.0236(5) 0.0296(5) 0.0245(5) -0.0029(4) 0.0039(4) -0.0027(4)
O3 0.0288(17) 0.0400(19) 0.0306(18) -0.0049(14) 0.0021(14) -0.0117(14)
C23B 0.0236(5) 0.0296(5) 0.0245(5) -0.0029(4) 0.0039(4) -0.0027(4)
O4 0.0236(5) 0.0296(5) 0.0245(5) -0.0029(4) 0.0039(4) -0.0027(4)
O5 0.0288(17) 0.0400(19) 0.0306(18) -0.0049(14) 0.0021(14) -0.0117(14)
C23C 0.0236(5) 0.0296(5) 0.0245(5) -0.0029(4) 0.0039(4) -0.0027(4)
O6 0.0236(5) 0.0296(5) 0.0245(5) -0.0029(4) 0.0039(4) -0.0027(4)
C11 0.0205(6) 0.0253(6) 0.0249(6) 0.0018(5) 0.0020(5) -0.0003(5)
C12 0.0268(7) 0.0270(7) 0.0324(7) 0.0000(6) 0.0048(6) 0.0021(5)
C13 0.0336(8) 0.0251(7) 0.0394(8) 0.0045(6) 0.0023(6) -0.0029(6)
C14 0.0243(7) 0.0379(8) 0.0354(8) 0.0092(6) 0.0033(6) -0.0045(6)
C15 0.0227(7) 0.0408(8) 0.0357(8) 0.0065(6) 0.0069(6) 0.0052(6)
C16 0.0255(7) 0.0278(7) 0.0341(7) 0.0042(6) 0.0042(6) 0.0051(5)
C17 0.0294(7) 0.0273(7) 0.0225(6) -0.0002(5) 0.0020(5) -0.0062(5)
C18 0.0335(8) 0.0412(9) 0.0288(7) 0.0047(6) 0.0004(6) -0.0030(6)
C19 0.0446(10) 0.0523(10) 0.0289(8) 0.0097(7) -0.0086(7) -0.0123(8)
C20 0.0674(13) 0.0416(9) 0.0222(7) -0.0031(7) 0.0008(8) -0.0128(9)
C21 0.0679(13) 0.0360(9) 0.0297(8) -0.0073(7) 0.0089(8) 0.0014(8)
C22 0.0428(9) 0.0329(8) 0.0285(7) -0.0053(6) 0.0032(6) 0.0022(7)

loop_
_atom_type_symbol
_atom_type_description
_atom_type_scat_dispersion_real
_atom_type_scat_dispersion_imag
_atom_type_scat_source
C C 0.0033 0.0016 'International Tables Vol C Tables 4.2.6.8 and 6.1.1.4'
H H 0.0000 0.0000 'International Tables Vol C Tables 4.2.6.8 and 6.1.1.4'
N N 0.0061 0.0033 'International Tables Vol C Tables 4.2.6.8 and 6.1.1.4'
O O 0.0106 0.0060 'International Tables Vol C Tables 4.2.6.8 and 6.1.1.4'

loop_
_geom_angle_atom_site_label_1
_geom_angle_atom_site_label_2
_geom_angle_atom_site_label_3
_geom_angle
_geom_angle_site_symmetry_1
_geom_angle_site_symmetry_3
C4 N1 C1 109.35(11) . .
C4 N1 H1A 125.3 . .
C1 N1 H1A 125.3 . .
N1 C1 C10 126.68(13) . 2
N1 C1 C2 108.08(12) . .
C10 C1 C2 125.04(13) 2 .
N1 C1 C23C 98.8(6) . .
C10 C1 C23C 134.4(6) 2 .
C3 C2 C1 107.57(15) . .
C3 C2 H2 126.2 . .
C1 C2 H2 126.2 . .
C2 C3 C4 107.56(16) . .
C2 C3 H3 126.2 . .
C4 C3 H3 126.2 . .
O6 C4 N1 113.8(6) . .
O6 C4 C5 119.6(6) . .
N1 C4 C5 126.49(13) . .
N1 C4 C3 107.43(12) . .
C5 C4 C3 125.89(13) . .
C6 C5 C4 124.07(12) . .
C6 C5 C11 118.00(12) . .
C4 C5 C11 117.82(12) . .
C6 N2 C9 106.47(11) . .
C6 N2 H2A 126.8 . .
C9 N2 H2A 126.8 . .
O2 C6 N2 114.6(3) . .
O2 C6 C5 117.3(4) . .
N2 C6 C5 127.99(12) . .
N2 C6 C7 110.8(2) . .
C5 C6 C7 121.2(2) . .
N2 C6 C23B 102.4(4) . .
C5 C6 C23B 129.4(4) . .
C8 C7 C6 106.0(4) . .
C8 C7 H7 127.0 . .
C6 C7 H7 127.0 . .
C7 C8 C9 105.8(4) . .
C7 C8 H8 127.1 . .
C9 C8 H8 127.1 . .
O4 C9 N2 115.4(5) . .
O4 C9 C10 117.6(5) . .
N2 C9 C10 126.89(12) . .
N2 C9 C8 110.9(2) . .
C10 C9 C8 122.2(2) . .
N2 C9 C23A 104.1(3) . .
C10 C9 C23A 129.0(4) . .
C9 C10 C1 124.20(13) . 2
C9 C10 C17 118.77(12) . .
C1 C10 C17 117.02(12) 2 .
O1 C23A O2 124.3(9) . .
O1 C23A C9 127.7(7) . .
O2 C23A C9 107.2(7) . .
C6 O2 C23A 107.5(7) . .
O3 C23B O4 125.8(11) . .
O3 C23B C6 125.8(10) . .
O4 C23B C6 107.7(8) . .
C9 O4 C23B 107.5(9) . .
O5 C23C O6 131.3(16) . .
O5 C23C C1 119.2(13) . .
O6 C23C C1 108.1(11) . .
C4 O6 C23C 109.9(12) . .
C16 C11 C12 118.70(13) . .
C16 C11 C5 121.41(12) . .
C12 C11 C5 119.88(12) . .
C13 C12 C11 120.57(14) . .
C13 C12 H12 119.7 . .
C11 C12 H12 119.7 . .
C12 C13 C14 120.07(14) . .
C12 C13 H13 120.0 . .
C14 C13 H13 120.0 . .
C15 C14 C13 119.74(14) . .
C15 C14 H14 120.1 . .
C13 C14 H14 120.1 . .
C14 C15 C16 120.35(14) . .
C14 C15 H15 119.8 . .
C16 C15 H15 119.8 . .
C11 C16 C15 120.57(14) . .
C11 C16 H16 119.7 . .
C15 C16 H16 119.7 . .
C22 C17 C18 119.03(14) . .
C22 C17 C10 120.18(13) . .
C18 C17 C10 120.79(14) . .
C19 C18 C17 119.90(17) . .
C19 C18 H18 120.1 . .
C17 C18 H18 120.1 . .
C20 C19 C18 120.69(17) . .
C20 C19 H19 119.7 . .
C18 C19 H19 119.7 . .
C21 C20 C19 119.76(16) . .
C21 C20 H20 120.1 . .
C19 C20 H20 120.1 . .
C20 C21 C22 120.47(18) . .
C20 C21 H21 119.8 . .
C22 C21 H21 119.8 . .
C17 C22 C21 120.14(17) . .
C17 C22 H22 119.9 . .
C21 C22 H22 119.9 . .

loop_
_geom_bond_atom_site_label_1
_geom_bond_atom_site_label_2
_geom_bond_distance
_geom_bond_site_symmetry_2
N1 C4 1.3681(17) .
N1 C1 1.3727(17) .
N1 H1A 0.8800 .
C1 C10 1.4033(19) 2
C1 C2 1.427(2) .
C1 C23C 1.560(16) .
C2 C3 1.370(2) .
C2 H2 0.9500 .
C3 C4 1.444(2) .
C3 H3 0.9500 .
C4 O6 1.233(14) .
C4 C5 1.4027(18) .
C5 C6 1.4021(19) .
C5 C11 1.4934(18) .
N2 C6 1.3597(17) .
N2 C9 1.3661(17) .
N2 H2A 0.8800 .
C6 O2 1.312(7) .
C6 C7 1.470(5) .
C6 C23B 1.533(12) .
C7 C8 1.380(7) .
C7 H7 0.9500 .
C8 C9 1.467(6) .
C8 H8 0.9500 .
C9 O4 1.275(9) .
C9 C10 1.401(2) .
C9 C23A 1.522(11) .
C10 C1 1.4033(19) 2
C10 C17 1.4964(18) .
O1 C23A 1.217(10) .
C23A O2 1.328(10) .
O3 C23B 1.214(12) .
C23B O4 1.318(13) .
O5 C23C 1.232(16) .
C23C O6 1.308(15) .
C11 C16 1.391(2) .
C11 C12 1.399(2) .
C12 C13 1.386(2) .
C12 H12 0.9500 .
C13 C14 1.392(2) .
C13 H13 0.9500 .
C14 C15 1.379(2) .
C14 H14 0.9500 .
C15 C16 1.391(2) .
C15 H15 0.9500 .
C16 H16 0.9500 .
C17 C22 1.390(2) .
C17 C18 1.395(2) .
C18 C19 1.393(2) .
C18 H18 0.9500 .
C19 C20 1.375(3) .
C19 H19 0.9500 .
C20 C21 1.373(3) .
C20 H20 0.9500 .
C21 C22 1.396(2) .
C21 H21 0.9500 .
C22 H22 0.9500 .
